data_7059311
loop_
_publ_author_name
'Vorobyev, Vasily'
'Mikhailov, Artem A.'
'Komarov, Vladislav Yu.'
'Makhinya, Alexander N.'
'Kostin, Gennadiy A.'

_publ_section_title
;
 Tuning the structure and photoinduced linkage isomerism of tetrapyridine
 nitrosyl ruthenium(ii) complexes by changing the trans-to-NO coordinated
 ligand
;
_journal_issue 12
_journal_name_full 'New Journal of Chemistry'
_journal_page_first 4762
_journal_page_last 4771
_journal_paper_doi 10.1039/C9NJ05862A
_journal_volume 44
_journal_year 2020
_chemical_formula_moiety '(C20 H21 N5 O2 Ru 2+), 2(Cl O4 1-), (H2 O)'
_chemical_formula_sum 'C20 H23 Cl2 N5 O11 Ru'
_chemical_formula_weight 681.40
_space_group_crystal_system monoclinic
_space_group_IT_number 15
_space_group_name_Hall '-C 2yc'
_space_group_name_H-M_alt 'C 1 2/c 1'
_atom_sites_solution_hydrogens geom
_atom_sites_solution_primary dual
_audit_creation_date 2019-07-16
_audit_creation_method
;
Olex2 1.2
(compiled 2018.05.29 svn.r3508 for OlexSys, GUI svn.r5506)
;
_cell_angle_alpha 90
_cell_angle_beta 121.5710(10)
_cell_angle_gamma 90
_cell_formula_units_Z 12
_cell_length_a 26.4019(10)
_cell_length_b 15.6825(6)
_cell_length_c 22.9171(13)
_cell_measurement_reflns_used 9921
_cell_measurement_temperature 150(2)
_cell_measurement_theta_max 30.52
_cell_measurement_theta_min 2.80
_cell_volume 8084.4(6)
_computing_cell_refinement 'Bruker SAINT'
_computing_data_collection 'Bruker APEX2'
_computing_data_reduction 'Bruker SAINT'
_computing_molecular_graphics 'Olex2 (Dolomanov et al., 2009)'
_computing_publication_material 'Olex2 (Dolomanov et al., 2009)'
_computing_structure_refinement 'ShelXL (Sheldrick, 2015)'
_computing_structure_solution 'ShelXT (Sheldrick, 2015)'
_diffrn_ambient_temperature 150(2)
_diffrn_measured_fraction_theta_full 0.993
_diffrn_measured_fraction_theta_max 0.995
_diffrn_measurement_device_type 'Bruker APEX-II CCD'
_diffrn_measurement_method '\f and \w scans'
_diffrn_radiation_type MoK\a
_diffrn_radiation_wavelength 0.71073
_diffrn_reflns_av_R_equivalents 0.0243
_diffrn_reflns_av_unetI/netI 0.0360
_diffrn_reflns_Laue_measured_fraction_full 0.993
_diffrn_reflns_Laue_measured_fraction_max 0.995
_diffrn_reflns_limit_h_max 35
_diffrn_reflns_limit_h_min -35
_diffrn_reflns_limit_k_max 12
_diffrn_reflns_limit_k_min -21
_diffrn_reflns_limit_l_max 30
_diffrn_reflns_limit_l_min -20
_diffrn_reflns_number 22640
_diffrn_reflns_point_group_measured_fraction_full 0.993
_diffrn_reflns_point_group_measured_fraction_max 0.995
_diffrn_reflns_theta_full 25.242
_diffrn_reflns_theta_max 28.700
_diffrn_reflns_theta_min 1.583
_diffrn_standards_number 0
_exptl_absorpt_coefficient_mu 0.845
_exptl_absorpt_correction_T_max 0.7461
_exptl_absorpt_correction_T_min 0.6518
_exptl_absorpt_correction_type multi-scan
_exptl_absorpt_process_details
'SADABS-2012/1 (Bruker,2012) was used for absorption correction. wR2(int) was 0.0434 before and 0.0360 after correction. The Ratio of minimum to maximum transmission is 0.8736. The \l/2 correction factor is 0.0015.'
_exptl_crystal_colour 'yellowish orange'
_exptl_crystal_colour_modifier yellowish
_exptl_crystal_colour_primary orange
_exptl_crystal_density_diffrn 1.680
_exptl_crystal_description plate
_exptl_crystal_F_000 4128
_exptl_crystal_size_max 0.28
_exptl_crystal_size_mid 0.23
_exptl_crystal_size_min 0.14
_refine_diff_density_max 0.872
_refine_diff_density_min -0.823
_refine_diff_density_rms 0.074
_refine_ls_extinction_method none
_refine_ls_goodness_of_fit_ref 1.039
_refine_ls_hydrogen_treatment constr
_refine_ls_matrix_type full
_refine_ls_number_parameters 555
_refine_ls_number_reflns 10402
_refine_ls_number_restraints 0
_refine_ls_restrained_S_all 1.039
_refine_ls_R_factor_all 0.0383
_refine_ls_R_factor_gt 0.0292
_refine_ls_shift/su_max 0.001
_refine_ls_shift/su_mean 0.000
_refine_ls_structure_factor_coef Fsqd
_refine_ls_weighting_details 'w=1/[\s^2^(Fo^2^)+(0.0332P)^2^+8.4511P] where P=(Fo^2^+2Fc^2^)/3'
_refine_ls_weighting_scheme calc
_refine_ls_wR_factor_gt 0.0705
_refine_ls_wR_factor_ref 0.0756
_reflns_Friedel_coverage 0.000
_reflns_number_gt 8810
_reflns_number_total 10402
_reflns_threshold_expression 'I > 2\s(I)'
_cod_data_source_file c9nj05862a3.cif
_cod_data_source_block am5162_150k
_cod_depositor_comments
;Adding full bibliography for 7059311.cif.

 Adding full bibliography for 7059311.cif.
;
_cod_database_code 7059311
_shelx_shelxl_version_number 2014/7
_shelx_space_group_comment
;
The symmetry employed for this shelxl refinement is uniquely defined
by the following loop, which should always be used as a source of
symmetry information in preference to the above space-group names.
They are only intended as comments.
;
_shelx_estimated_absorpt_t_max 0.891
_shelx_estimated_absorpt_t_min 0.798
_olex2_refinement_description
;
1. Fixed Uiso
 At 1.2 times of:
  All C(H) groups
2. Others
 Sof(Cl4)=Sof(O41)=Sof(O42)=Sof(O43)=Sof(O44)=1-FVAR(1)
 Sof(Cl3)=Sof(O31)=Sof(O32)=Sof(O33)=Sof(O34)=FVAR(1)
 Fixed Sof: O2W(0.5)
3.a Aromatic/amide H refined with riding coordinates:
 C111(H111), C112(H112), C113(H113), C114(H114), C115(H115), C121(H121),
 C122(H122), C123(H123), C124(H124), C125(H125), C211(H211), C212(H212),
 C213(H213), C214(H214), C215(H215), C221(H221), C222(H222), C223(H223),
 C224(H224), C225(H225), C231(H231), C232(H232), C233(H233), C234(H234),
 C235(H235), C241(H241), C242(H242), C243(H243), C244(H244), C245(H245)
;
_olex2_submission_special_instructions 'No special instructions were received'

loop_
_space_group_symop_operation_xyz
'x, y, z'
'-x, y, -z+1/2'
'x+1/2, y+1/2, z'
'-x+1/2, y+1/2, -z+1/2'
'-x, -y, -z'
'x, -y, z-1/2'
'-x+1/2, -y+1/2, -z'
'x+1/2, -y+1/2, z-1/2'

loop_
_atom_site_label
_atom_site_type_symbol
_atom_site_fract_x
_atom_site_fract_y
_atom_site_fract_z
_atom_site_U_iso_or_equiv
_atom_site_adp_type
_atom_site_occupancy
_atom_site_site_symmetry_order
_atom_site_calc_flag
_atom_site_refinement_flags_posn
_atom_site_refinement_flags_adp
_atom_site_refinement_flags_occupancy
_atom_site_disorder_assembly
_atom_site_disorder_group
Ru1 Ru 0.5000 0.07742(2) 0.2500 0.01662(6) Uani 1 2 d S T P . .
O1A O 0.5000 0.20096(14) 0.2500 0.0255(5) Uani 1 2 d S T P . .
O2 O 0.5000 -0.10791(16) 0.2500 0.0486(7) Uani 1 2 d S T P . .
N1 N 0.5000 -0.03546(17) 0.2500 0.0227(5) Uani 1 2 d S T P . .
N111 N 0.59352(7) 0.08441(11) 0.30762(8) 0.0202(3) Uani 1 1 d . . . . .
N121 N 0.49860(7) 0.08387(11) 0.34054(8) 0.0201(3) Uani 1 1 d . . . . .
C111 C 0.62627(9) 0.03312(15) 0.36186(10) 0.0250(4) Uani 1 1 d . . . . .
H111 H 0.6067 -0.0092 0.3727 0.030 Uiso 1 1 calc R . . . .
C112 C 0.68754(10) 0.04003(17) 0.40230(11) 0.0316(5) Uani 1 1 d . . . . .
H112 H 0.7096 0.0033 0.4405 0.038 Uiso 1 1 calc R . . . .
C113 C 0.71625(10) 0.10093(17) 0.38652(11) 0.0334(5) Uani 1 1 d . . . . .
H113 H 0.7583 0.1068 0.4136 0.040 Uiso 1 1 calc R . . . .
C114 C 0.68298(10) 0.15298(16) 0.33098(12) 0.0307(5) Uani 1 1 d . . . . .
H114 H 0.7018 0.1953 0.3192 0.037 Uiso 1 1 calc R . . . .
C115 C 0.62209(9) 0.14339(15) 0.29252(11) 0.0251(4) Uani 1 1 d . . . . .
H115 H 0.5995 0.1795 0.2541 0.030 Uiso 1 1 calc R . . . .
C121 C 0.46027(10) 0.03570(15) 0.34849(11) 0.0253(4) Uani 1 1 d . . . . .
H121 H 0.4362 -0.0048 0.3141 0.030 Uiso 1 1 calc R . . . .
C122 C 0.45482(11) 0.04331(17) 0.40495(12) 0.0314(5) Uani 1 1 d . . . . .
H122 H 0.4270 0.0093 0.4089 0.038 Uiso 1 1 calc R . . . .
C123 C 0.49033(11) 0.10093(16) 0.45560(11) 0.0315(5) Uani 1 1 d . . . . .
H123 H 0.4872 0.1072 0.4948 0.038 Uiso 1 1 calc R . . . .
C124 C 0.53054(10) 0.14931(15) 0.44860(11) 0.0269(5) Uani 1 1 d . . . . .
H124 H 0.5558 0.1888 0.4832 0.032 Uiso 1 1 calc R . . . .
C125 C 0.53364(9) 0.13958(14) 0.39038(10) 0.0221(4) Uani 1 1 d . . . . .
H125 H 0.5612 0.1731 0.3855 0.027 Uiso 1 1 calc R . . . .
Ru2 Ru 0.34992(2) 0.52157(2) 0.25538(2) 0.01568(5) Uani 1 1 d . . . . .
O0AA O 0.25576(7) 0.62416(11) 0.24967(9) 0.0350(4) Uani 1 1 d . . . . .
O2A O 0.41299(7) 0.45373(12) 0.25975(8) 0.0328(4) Uani 1 1 d . . . . .
N2 N 0.29259(7) 0.58359(11) 0.25105(8) 0.0186(3) Uani 1 1 d . . . . .
N211 N 0.34389(7) 0.43318(11) 0.32059(8) 0.0204(3) Uani 1 1 d . . . . .
N221 N 0.41659(7) 0.58797(11) 0.34143(8) 0.0185(3) Uani 1 1 d . . . . .
N231 N 0.36008(8) 0.60516(12) 0.19057(8) 0.0223(4) Uani 1 1 d . . . . .
N241 N 0.29055(7) 0.44623(11) 0.17058(8) 0.0197(3) Uani 1 1 d . . . . .
C211 C 0.33720(10) 0.45979(15) 0.37207(10) 0.0244(4) Uani 1 1 d . . . . .
H211 H 0.3371 0.5193 0.3799 0.029 Uiso 1 1 calc R . . . .
C212 C 0.33047(11) 0.40323(16) 0.41382(11) 0.0318(5) Uani 1 1 d . . . . .
H212 H 0.3257 0.4237 0.4496 0.038 Uiso 1 1 calc R . . . .
C213 C 0.33081(11) 0.31677(16) 0.40297(12) 0.0347(6) Uani 1 1 d . . . . .
H213 H 0.3254 0.2770 0.4305 0.042 Uiso 1 1 calc R . . . .
C214 C 0.33913(11) 0.28920(15) 0.35161(12) 0.0344(6) Uani 1 1 d . . . . .
H214 H 0.3409 0.2300 0.3442 0.041 Uiso 1 1 calc R . . . .
C215 C 0.34490(10) 0.34856(14) 0.31092(11) 0.0275(5) Uani 1 1 d . . . . .
H215 H 0.3498 0.3291 0.2749 0.033 Uiso 1 1 calc R . . . .
C221 C 0.41596(10) 0.67371(14) 0.34578(11) 0.0243(4) Uani 1 1 d . . . . .
H221 H 0.3829 0.7045 0.3109 0.029 Uiso 1 1 calc R . . . .
C222 C 0.46189(10) 0.71807(15) 0.39947(11) 0.0288(5) Uani 1 1 d . . . . .
H222 H 0.4605 0.7785 0.4010 0.035 Uiso 1 1 calc R . . . .
C223 C 0.50972(10) 0.67428(16) 0.45086(11) 0.0300(5) Uani 1 1 d . . . . .
H223 H 0.5417 0.7038 0.4881 0.036 Uiso 1 1 calc R . . . .
C224 C 0.51012(10) 0.58654(16) 0.44697(11) 0.0298(5) Uani 1 1 d . . . . .
H224 H 0.5424 0.5547 0.4820 0.036 Uiso 1 1 calc R . . . .
C225 C 0.46337(9) 0.54529(15) 0.39202(10) 0.0247(4) Uani 1 1 d . . . . .
H225 H 0.4641 0.4849 0.3897 0.030 Uiso 1 1 calc R . . . .
C231 C 0.31266(10) 0.63434(17) 0.13305(12) 0.0332(5) Uani 1 1 d . . . . .
H231 H 0.2741 0.6163 0.1213 0.040 Uiso 1 1 calc R . . . .
C232 C 0.31842(13) 0.6900(2) 0.09030(14) 0.0488(8) Uani 1 1 d . . . . .
H232 H 0.2840 0.7093 0.0495 0.059 Uiso 1 1 calc R . . . .
C233 C 0.37353(13) 0.7177(2) 0.10637(14) 0.0491(8) Uani 1 1 d . . . . .
H233 H 0.3779 0.7564 0.0774 0.059 Uiso 1 1 calc R . . . .
C234 C 0.42227(12) 0.6877(2) 0.16568(14) 0.0455(7) Uani 1 1 d . . . . .
H234 H 0.4611 0.7055 0.1784 0.055 Uiso 1 1 calc R . . . .
C235 C 0.41431(10) 0.63167(17) 0.20643(12) 0.0326(5) Uani 1 1 d . . . . .
H235 H 0.4483 0.6110 0.2471 0.039 Uiso 1 1 calc R . . . .
C241 C 0.23832(9) 0.42025(14) 0.16159(11) 0.0242(4) Uani 1 1 d . . . . .
H241 H 0.2271 0.4392 0.1927 0.029 Uiso 1 1 calc R . . . .
C242 C 0.20054(10) 0.36682(15) 0.10854(12) 0.0301(5) Uani 1 1 d . . . . .
H242 H 0.1642 0.3488 0.1037 0.036 Uiso 1 1 calc R . . . .
C243 C 0.21595(11) 0.33976(16) 0.06264(11) 0.0318(5) Uani 1 1 d . . . . .
H243 H 0.1903 0.3034 0.0256 0.038 Uiso 1 1 calc R . . . .
C244 C 0.26940(11) 0.36664(16) 0.07172(11) 0.0316(5) Uani 1 1 d . . . . .
H244 H 0.2811 0.3488 0.0409 0.038 Uiso 1 1 calc R . . . .
C245 C 0.30566(10) 0.41946(15) 0.12569(11) 0.0277(5) Uani 1 1 d . . . . .
H245 H 0.3424 0.4376 0.1315 0.033 Uiso 1 1 calc R . . . .
Cl3 Cl 0.34055(4) -0.12878(6) 0.24570(8) 0.0283(2) Uani 0.836(4) 1 d . . . A 1
O31 O 0.38036(11) -0.12308(17) 0.22151(15) 0.0498(7) Uani 0.836(4) 1 d . . . A 1
O32 O 0.37525(10) -0.12744(14) 0.32018(10) 0.0408(6) Uani 0.836(4) 1 d . . . A 1
O33 O 0.30067(15) -0.0579(2) 0.22170(17) 0.0404(7) Uani 0.836(4) 1 d . . . A 1
O34 O 0.30763(12) -0.20736(18) 0.22362(16) 0.0484(8) Uani 0.836(4) 1 d . . . A 1
Cl4 Cl 0.3329(3) -0.1340(4) 0.2233(3) 0.0352(16) Uiso 0.164(4) 1 d . . . A 2
O41 O 0.3112(6) -0.1430(9) 0.1528(6) 0.054(4) Uiso 0.164(4) 1 d . . . A 2
O42 O 0.3967(6) -0.1440(9) 0.2643(7) 0.047(3) Uiso 0.164(4) 1 d . . . A 2
O43 O 0.3181(7) -0.0450(12) 0.2389(8) 0.028(4) Uiso 0.164(4) 1 d . . . A 2
O44 O 0.3054(6) -0.1938(10) 0.2467(6) 0.030(3) Uiso 0.164(4) 1 d . . . A 2
Cl1 Cl 0.14052(2) 0.59408(3) 0.01890(3) 0.02497(11) Uani 1 1 d . . . . .
O11 O 0.18271(8) 0.61180(13) -0.00122(9) 0.0412(4) Uani 1 1 d . . . . .
O12 O 0.17033(8) 0.59695(11) 0.09263(8) 0.0345(4) Uani 1 1 d . . . . .
O13 O 0.09501(8) 0.65873(12) -0.00999(10) 0.0408(4) Uani 1 1 d . . . . .
O14 O 0.11397(10) 0.51214(12) -0.00535(10) 0.0480(5) Uani 1 1 d . . . . .
Cl2 Cl 0.60579(2) 0.36835(4) 0.47712(3) 0.02814(12) Uani 1 1 d . . . . .
O21 O 0.62749(11) 0.44852(12) 0.46880(12) 0.0552(6) Uani 1 1 d . . . . .
O22 O 0.63516(8) 0.34723(13) 0.54844(9) 0.0444(5) Uani 1 1 d . . . . .
O23 O 0.54261(8) 0.37371(13) 0.44932(9) 0.0440(5) Uani 1 1 d . . . . .
O24 O 0.61746(8) 0.30331(11) 0.44161(9) 0.0372(4) Uani 1 1 d . . . . .
O1W O 0.46197(9) 0.30128(14) 0.31534(9) 0.0484(5) Uani 1 1 d . . . . .
O2W O 0.52876(16) 0.4877(2) 0.31397(18) 0.0402(9) Uani 0.5 1 d . . . . .

loop_
_atom_site_aniso_label
_atom_site_aniso_U_11
_atom_site_aniso_U_22
_atom_site_aniso_U_33
_atom_site_aniso_U_23
_atom_site_aniso_U_13
_atom_site_aniso_U_12
Ru1 0.01553(10) 0.01737(12) 0.01847(10) 0.000 0.00995(8) 0.000
O1A 0.0257(11) 0.0232(11) 0.0240(10) 0.000 0.0103(9) 0.000
O2 0.0379(15) 0.0204(13) 0.096(2) 0.000 0.0412(16) 0.000
N1 0.0174(11) 0.0205(13) 0.0349(13) 0.000 0.0171(11) 0.000
N111 0.0175(8) 0.0231(9) 0.0208(8) -0.0006(7) 0.0106(7) 0.0000(7)
N121 0.0202(8) 0.0211(9) 0.0203(7) 0.0016(7) 0.0114(7) 0.0013(7)
C111 0.0228(10) 0.0292(12) 0.0225(9) 0.0019(9) 0.0115(8) -0.0005(9)
C112 0.0232(11) 0.0415(15) 0.0246(10) 0.0003(10) 0.0088(9) 0.0044(10)
C113 0.0174(10) 0.0506(16) 0.0278(10) -0.0097(11) 0.0087(9) -0.0030(10)
C114 0.0246(11) 0.0364(14) 0.0357(11) -0.0078(10) 0.0189(10) -0.0080(10)
C115 0.0222(10) 0.0282(12) 0.0276(10) 0.0008(9) 0.0148(9) -0.0017(9)
C121 0.0244(10) 0.0278(12) 0.0270(10) -0.0008(9) 0.0156(9) -0.0037(9)
C122 0.0336(12) 0.0366(14) 0.0333(11) 0.0030(10) 0.0240(10) -0.0028(11)
C123 0.0375(13) 0.0370(14) 0.0291(11) 0.0048(10) 0.0238(10) 0.0060(11)
C124 0.0318(12) 0.0255(12) 0.0236(9) -0.0008(9) 0.0146(9) 0.0010(9)
C125 0.0229(10) 0.0218(11) 0.0228(9) 0.0022(8) 0.0129(8) 0.0004(8)
Ru2 0.01284(7) 0.01506(8) 0.01729(7) 0.00073(6) 0.00660(6) 0.00075(6)
O0AA 0.0284(9) 0.0365(10) 0.0447(9) 0.0024(8) 0.0224(8) 0.0117(8)
O2A 0.0202(8) 0.0406(10) 0.0299(8) -0.0099(7) 0.0078(6) 0.0069(7)
N2 0.0175(8) 0.0157(8) 0.0215(8) 0.0026(7) 0.0094(7) -0.0006(7)
N211 0.0191(8) 0.0150(9) 0.0201(8) 0.0006(7) 0.0055(7) -0.0015(7)
N221 0.0164(8) 0.0181(9) 0.0193(7) 0.0000(7) 0.0083(6) -0.0004(7)
N231 0.0190(8) 0.0261(10) 0.0211(8) 0.0029(7) 0.0101(7) -0.0014(7)
N241 0.0175(8) 0.0193(9) 0.0196(7) 0.0004(7) 0.0078(6) 0.0003(7)
C211 0.0263(11) 0.0209(11) 0.0209(9) 0.0003(8) 0.0088(8) -0.0032(9)
C212 0.0333(12) 0.0344(14) 0.0212(10) 0.0053(9) 0.0096(9) -0.0036(10)
C213 0.0309(12) 0.0309(13) 0.0290(11) 0.0123(10) 0.0065(10) -0.0067(10)
C214 0.0326(13) 0.0163(11) 0.0381(12) 0.0061(10) 0.0074(10) -0.0032(10)
C215 0.0265(11) 0.0191(11) 0.0282(10) 0.0003(9) 0.0082(9) -0.0020(9)
C221 0.0226(10) 0.0198(11) 0.0258(10) 0.0029(8) 0.0094(8) 0.0004(9)
C222 0.0305(12) 0.0184(11) 0.0322(11) -0.0037(9) 0.0127(10) -0.0041(9)
C223 0.0240(11) 0.0324(13) 0.0256(10) -0.0071(9) 0.0074(9) -0.0090(10)
C224 0.0216(11) 0.0312(13) 0.0245(10) 0.0015(9) 0.0037(8) 0.0025(9)
C225 0.0213(10) 0.0193(11) 0.0255(10) 0.0007(8) 0.0067(8) 0.0007(8)
C231 0.0221(11) 0.0419(15) 0.0304(11) 0.0143(10) 0.0101(9) 0.0024(10)
C232 0.0365(14) 0.065(2) 0.0397(13) 0.0281(14) 0.0162(12) 0.0065(14)
C233 0.0484(17) 0.058(2) 0.0437(14) 0.0248(14) 0.0263(13) -0.0015(14)
C234 0.0345(14) 0.062(2) 0.0447(14) 0.0152(14) 0.0237(12) -0.0094(13)
C235 0.0220(11) 0.0442(15) 0.0294(11) 0.0075(10) 0.0120(9) -0.0048(10)
C241 0.0215(10) 0.0234(11) 0.0279(10) -0.0014(9) 0.0131(8) -0.0023(9)
C242 0.0223(11) 0.0288(13) 0.0351(11) -0.0042(10) 0.0120(9) -0.0067(9)
C243 0.0297(12) 0.0280(13) 0.0267(10) -0.0076(9) 0.0072(9) -0.0060(10)
C244 0.0339(12) 0.0358(14) 0.0257(10) -0.0073(10) 0.0160(10) -0.0020(11)
C245 0.0231(10) 0.0354(13) 0.0252(10) -0.0035(9) 0.0131(9) -0.0029(10)
Cl3 0.0225(4) 0.0246(4) 0.0366(6) 0.0055(4) 0.0148(4) 0.0014(3)
O31 0.0445(14) 0.0586(17) 0.0635(17) 0.0011(13) 0.0402(13) 0.0031(12)
O32 0.0379(12) 0.0398(14) 0.0360(11) 0.0054(10) 0.0134(10) 0.0017(10)
O33 0.0417(19) 0.0346(17) 0.0440(17) 0.0124(14) 0.0218(16) 0.0158(15)
O34 0.0354(13) 0.0318(15) 0.0546(18) 0.0015(13) 0.0074(13) -0.0121(11)
Cl1 0.0268(3) 0.0203(3) 0.0268(2) 0.0007(2) 0.0134(2) -0.0002(2)
O11 0.0345(9) 0.0570(13) 0.0395(9) 0.0041(9) 0.0243(8) 0.0035(9)
O12 0.0409(10) 0.0346(10) 0.0270(8) -0.0025(7) 0.0170(7) -0.0021(8)
O13 0.0319(9) 0.0357(10) 0.0554(11) 0.0187(9) 0.0234(8) 0.0116(8)
O14 0.0657(14) 0.0254(10) 0.0424(10) -0.0083(8) 0.0210(10) -0.0149(9)
Cl2 0.0272(3) 0.0231(3) 0.0332(3) -0.0013(2) 0.0152(2) 0.0013(2)
O21 0.0827(16) 0.0239(10) 0.0819(15) -0.0056(10) 0.0591(14) -0.0122(10)
O22 0.0362(10) 0.0552(13) 0.0327(9) 0.0000(9) 0.0117(8) 0.0008(9)
O23 0.0282(9) 0.0511(12) 0.0456(10) 0.0020(9) 0.0144(8) 0.0128(9)
O24 0.0394(10) 0.0287(9) 0.0482(10) -0.0095(8) 0.0263(8) -0.0006(8)
O1W 0.0444(11) 0.0583(13) 0.0392(10) -0.0033(9) 0.0196(9) 0.0170(10)
O2W 0.038(2) 0.044(2) 0.0412(19) 0.0059(16) 0.0223(17) -0.0063(17)

loop_
_atom_type_symbol
_atom_type_description
_atom_type_scat_dispersion_real
_atom_type_scat_dispersion_imag
_atom_type_scat_source
C C 0.0033 0.0016 'International Tables Vol C Tables 4.2.6.8 and 6.1.1.4'
H H 0.0000 0.0000 'International Tables Vol C Tables 4.2.6.8 and 6.1.1.4'
Cl Cl 0.1484 0.1585 'International Tables Vol C Tables 4.2.6.8 and 6.1.1.4'
N N 0.0061 0.0033 'International Tables Vol C Tables 4.2.6.8 and 6.1.1.4'
O O 0.0106 0.0060 'International Tables Vol C Tables 4.2.6.8 and 6.1.1.4'
Ru Ru -1.2594 0.8363 'International Tables Vol C Tables 4.2.6.8 and 6.1.1.4'

loop_
_geom_angle_atom_site_label_1
_geom_angle_atom_site_label_2
_geom_angle_atom_site_label_3
_geom_angle
_geom_angle_site_symmetry_1
_geom_angle_site_symmetry_3
O1A Ru1 N111 87.01(5) . .
O1A Ru1 N111 87.01(5) . 2_655
O1A Ru1 N121 87.23(5) . 2_655
O1A Ru1 N121 87.23(5) . .
N1 Ru1 O1A 180.0 . .
N1 Ru1 N111 92.99(5) . .
N1 Ru1 N111 92.99(5) . 2_655
N1 Ru1 N121 92.77(5) . 2_655
N1 Ru1 N121 92.77(5) . .
N111 Ru1 N111 174.03(10) . 2_655
N121 Ru1 N111 89.96(6) 2_655 2_655
N121 Ru1 N111 89.76(6) 2_655 .
N121 Ru1 N111 89.96(6) . .
N121 Ru1 N111 89.75(6) . 2_655
N121 Ru1 N121 174.47(10) 2_655 .
O2 N1 Ru1 180.0 . .
C111 N111 Ru1 121.52(14) . .
C111 N111 C115 118.13(18) . .
C115 N111 Ru1 120.30(14) . .
C121 N121 Ru1 120.62(14) . .
C125 N121 Ru1 120.66(13) . .
C125 N121 C121 118.62(17) . .
N111 C111 H111 118.9 . .
N111 C111 C112 122.1(2) . .
C112 C111 H111 118.9 . .
C111 C112 H112 120.4 . .
C113 C112 C111 119.2(2) . .
C113 C112 H112 120.4 . .
C112 C113 H113 120.6 . .
C114 C113 C112 118.8(2) . .
C114 C113 H113 120.6 . .
C113 C114 H114 120.2 . .
C113 C114 C115 119.6(2) . .
C115 C114 H114 120.2 . .
N111 C115 C114 122.2(2) . .
N111 C115 H115 118.9 . .
C114 C115 H115 118.9 . .
N121 C121 H121 118.9 . .
N121 C121 C122 122.1(2) . .
C122 C121 H121 118.9 . .
C121 C122 H122 120.4 . .
C123 C122 C121 119.2(2) . .
C123 C122 H122 120.4 . .
C122 C123 H123 120.4 . .
C122 C123 C124 119.2(2) . .
C124 C123 H123 120.4 . .
C123 C124 H124 120.4 . .
C123 C124 C125 119.2(2) . .
C125 C124 H124 120.4 . .
N121 C125 C124 121.8(2) . .
N121 C125 H125 119.1 . .
C124 C125 H125 119.1 . .
O2A Ru2 N211 89.09(7) . .
O2A Ru2 N221 87.05(7) . .
O2A Ru2 N231 87.40(7) . .
O2A Ru2 N241 86.78(7) . .
N2 Ru2 O2A 179.67(8) . .
N2 Ru2 N211 91.24(7) . .
N2 Ru2 N221 92.99(7) . .
N2 Ru2 N231 92.28(7) . .
N2 Ru2 N241 93.18(7) . .
N211 Ru2 N221 89.87(6) . .
N211 Ru2 N241 89.38(6) . .
N221 Ru2 N241 173.80(7) . .
N231 Ru2 N211 176.48(7) . .
N231 Ru2 N221 89.99(7) . .
N231 Ru2 N241 90.38(7) . .
O0AA N2 Ru2 178.59(15) . .
C211 N211 Ru2 120.74(14) . .
C211 N211 C215 118.15(19) . .
C215 N211 Ru2 121.09(14) . .
C221 N221 Ru2 121.69(13) . .
C225 N221 Ru2 119.99(14) . .
C225 N221 C221 118.20(18) . .
C231 N231 Ru2 120.70(15) . .
C231 N231 C235 118.39(19) . .
C235 N231 Ru2 120.90(14) . .
C241 N241 Ru2 121.24(14) . .
C241 N241 C245 118.48(18) . .
C245 N241 Ru2 120.20(14) . .
N211 C211 H211 119.0 . .
N211 C211 C212 122.0(2) . .
C212 C211 H211 119.0 . .
C211 C212 H212 120.3 . .
C213 C212 C211 119.4(2) . .
C213 C212 H212 120.3 . .
C212 C213 H213 120.6 . .
C214 C213 C212 118.8(2) . .
C214 C213 H213 120.6 . .
C213 C214 H214 120.3 . .
C213 C214 C215 119.3(2) . .
C215 C214 H214 120.3 . .
N211 C215 C214 122.3(2) . .
N211 C215 H215 118.9 . .
C214 C215 H215 118.9 . .
N221 C221 H221 119.0 . .
N221 C221 C222 121.9(2) . .
C222 C221 H221 119.0 . .
C221 C222 H222 120.2 . .
C223 C222 C221 119.7(2) . .
C223 C222 H222 120.2 . .
C222 C223 H223 120.8 . .
C222 C223 C224 118.5(2) . .
C224 C223 H223 120.8 . .
C223 C224 H224 120.2 . .
C225 C224 C223 119.6(2) . .
C225 C224 H224 120.2 . .
N221 C225 C224 122.1(2) . .
N221 C225 H225 119.0 . .
C224 C225 H225 119.0 . .
N231 C231 H231 119.2 . .
N231 C231 C232 121.5(2) . .
C232 C231 H231 119.2 . .
C231 C232 H232 119.8 . .
C233 C232 C231 120.4(2) . .
C233 C232 H232 119.8 . .
C232 C233 H233 121.0 . .
C232 C233 C234 118.0(2) . .
C234 C233 H233 121.0 . .
C233 C234 H234 120.2 . .
C233 C234 C235 119.5(2) . .
C235 C234 H234 120.2 . .
N231 C235 C234 122.2(2) . .
N231 C235 H235 118.9 . .
C234 C235 H235 118.9 . .
N241 C241 H241 119.1 . .
N241 C241 C242 121.9(2) . .
C242 C241 H241 119.1 . .
C241 C242 H242 120.2 . .
C243 C242 C241 119.6(2) . .
C243 C242 H242 120.2 . .
C242 C243 H243 120.7 . .
C242 C243 C244 118.5(2) . .
C244 C243 H243 120.7 . .
C243 C244 H244 120.2 . .
C245 C244 C243 119.7(2) . .
C245 C244 H244 120.2 . .
N241 C245 C244 121.9(2) . .
N241 C245 H245 119.1 . .
C244 C245 H245 119.1 . .
O31 Cl3 O32 108.42(17) . .
O31 Cl3 O33 110.29(19) . .
O31 Cl3 O34 110.5(2) . .
O33 Cl3 O32 109.0(2) . .
O33 Cl3 O34 110.1(2) . .
O34 Cl3 O32 108.57(18) . .
O41 Cl4 O42 111.7(9) . .
O41 Cl4 O43 110.8(9) . .
O41 Cl4 O44 112.2(9) . .
O42 Cl4 O43 107.3(9) . .
O42 Cl4 O44 109.2(9) . .
O44 Cl4 O43 105.3(9) . .
O11 Cl1 O12 109.27(11) . .
O11 Cl1 O13 108.44(11) . .
O13 Cl1 O12 109.16(11) . .
O14 Cl1 O11 110.71(13) . .
O14 Cl1 O12 109.81(11) . .
O14 Cl1 O13 109.43(12) . .
O21 Cl2 O23 109.87(13) . .
O21 Cl2 O24 109.17(12) . .
O22 Cl2 O21 109.79(13) . .
O22 Cl2 O23 109.08(11) . .
O22 Cl2 O24 109.49(12) . .
O24 Cl2 O23 109.43(11) . .

loop_
_geom_bond_atom_site_label_1
_geom_bond_atom_site_label_2
_geom_bond_distance
_geom_bond_site_symmetry_2
Ru1 O1A 1.938(2) .
Ru1 N1 1.770(3) .
Ru1 N111 2.1067(17) .
Ru1 N111 2.1067(16) 2_655
Ru1 N121 2.0969(16) 2_655
Ru1 N121 2.0970(16) .
O2 N1 1.136(3) .
N111 C111 1.347(3) .
N111 C115 1.348(3) .
N121 C121 1.350(3) .
N121 C125 1.348(3) .
C111 H111 0.9500 .
C111 C112 1.385(3) .
C112 H112 0.9500 .
C112 C113 1.380(4) .
C113 H113 0.9500 .
C113 C114 1.374(3) .
C114 H114 0.9500 .
C114 C115 1.378(3) .
C115 H115 0.9500 .
C121 H121 0.9500 .
C121 C122 1.380(3) .
C122 H122 0.9500 .
C122 C123 1.380(3) .
C123 H123 0.9500 .
C123 C124 1.381(3) .
C124 H124 0.9500 .
C124 C125 1.387(3) .
C125 H125 0.9500 .
Ru2 O2A 1.9341(16) .
Ru2 N2 1.7575(17) .
Ru2 N211 2.1045(17) .
Ru2 N221 2.1064(16) .
Ru2 N231 2.1008(17) .
Ru2 N241 2.1071(17) .
O0AA N2 1.149(2) .
N211 C211 1.347(3) .
N211 C215 1.348(3) .
N221 C221 1.349(3) .
N221 C225 1.349(3) .
N231 C231 1.337(3) .
N231 C235 1.345(3) .
N241 C241 1.346(3) .
N241 C245 1.351(3) .
C211 H211 0.9500 .
C211 C212 1.383(3) .
C212 H212 0.9500 .
C212 C213 1.379(4) .
C213 H213 0.9500 .
C213 C214 1.375(4) .
C214 H214 0.9500 .
C214 C215 1.381(3) .
C215 H215 0.9500 .
C221 H221 0.9500 .
C221 C222 1.381(3) .
C222 H222 0.9500 .
C222 C223 1.377(3) .
C223 H223 0.9500 .
C223 C224 1.379(3) .
C224 H224 0.9500 .
C224 C225 1.378(3) .
C225 H225 0.9500 .
C231 H231 0.9500 .
C231 C232 1.379(3) .
C232 H232 0.9500 .
C232 C233 1.371(4) .
C233 H233 0.9500 .
C233 C234 1.376(4) .
C234 H234 0.9500 .
C234 C235 1.376(3) .
C235 H235 0.9500 .
C241 H241 0.9500 .
C241 C242 1.380(3) .
C242 H242 0.9500 .
C242 C243 1.378(3) .
C243 H243 0.9500 .
C243 C244 1.380(3) .
C244 H244 0.9500 .
C244 C245 1.376(3) .
C245 H245 0.9500 .
Cl3 O31 1.425(3) .
Cl3 O32 1.455(3) .
Cl3 O33 1.428(3) .
Cl3 O34 1.439(3) .
Cl4 O41 1.412(14) .
Cl4 O42 1.445(15) .
Cl4 O43 1.541(19) .
Cl4 O44 1.447(15) .
Cl1 O11 1.4382(18) .
Cl1 O12 1.4436(16) .
Cl1 O13 1.4412(18) .
Cl1 O14 1.4295(18) .
Cl2 O21 1.435(2) .
Cl2 O22 1.4336(18) .
Cl2 O23 1.4433(18) .
Cl2 O24 1.4351(17) .
